data_7158054
loop_
_publ_author_name
'Chang, Meng-Yang'
'Lin, Chun-Yi'
'Chen, Shin-Mei'
'Hsiao, Yu-Ting'

_publ_section_title
;
 Bsi(OTf)<sub>3</sub>-mediated tandem annulation of 1-aryl
 isochroman-3-ones with oxygenated arenes: one-pot synthesis of
 polyoxygenated homotriptycenes.
;
_journal_issue 21
_journal_name_full 'Organic &amp; biomolecular chemistry'
_journal_page_first 4733
_journal_page_last 4742
_journal_paper_doi 10.1039/d1ob00606a
_journal_volume 19
_journal_year 2021
_chemical_absolute_configuration rm
_chemical_formula_sum 'C27 H28 O7'
_chemical_formula_weight 464.49
_space_group_crystal_system orthorhombic
_space_group_IT_number 33
_space_group_name_Hall 'P 2c -2n'
_space_group_name_H-M_alt 'P n a 21'
_atom_sites_solution_hydrogens geom
_audit_creation_method SHELXL-2014/6
_audit_update_record
;
2019-07-03 deposited with the CCDC.	2021-05-05 downloaded from the CCDC.
;
_cell_angle_alpha 90
_cell_angle_beta 90
_cell_angle_gamma 90
_cell_formula_units_Z 4
_cell_length_a 15.2055(18)
_cell_length_b 17.986(2)
_cell_length_c 8.4082(11)
_cell_measurement_reflns_used 3270
_cell_measurement_temperature 100(2)
_cell_measurement_theta_max 20.6070
_cell_measurement_theta_min 2.2648
_cell_volume 2299.5(5)
_computing_cell_refinement 'SAINT V8.34A (Bruker AXS Inc., 2013)'
_computing_data_collection 'Bruker APEX2'
_computing_data_reduction 'SAINT V8.34A (Bruker AXS Inc., 2013)'
_computing_molecular_graphics 'Bruker SHELXTL'
_computing_publication_material 'Bruker SHELXTL'
_computing_structure_refinement 'SHELXL-2014/6 (Sheldrick, 2014)'
_diffrn_ambient_temperature 100(2)
_diffrn_detector_area_resol_mean 8.3333
_diffrn_measured_fraction_theta_full 1.000
_diffrn_measured_fraction_theta_max 0.991
_diffrn_measurement_device_type 'Bruker APEX-II CCD'
_diffrn_measurement_method '\f and \w scans'
_diffrn_radiation_type MoK\a
_diffrn_radiation_wavelength 0.71073
_diffrn_reflns_av_R_equivalents 0.0980
_diffrn_reflns_av_unetI/netI 0.0761
_diffrn_reflns_Laue_measured_fraction_full 1.000
_diffrn_reflns_Laue_measured_fraction_max 0.991
_diffrn_reflns_limit_h_max 18
_diffrn_reflns_limit_h_min -19
_diffrn_reflns_limit_k_max 21
_diffrn_reflns_limit_k_min -22
_diffrn_reflns_limit_l_max 10
_diffrn_reflns_limit_l_min -10
_diffrn_reflns_number 24767
_diffrn_reflns_point_group_measured_fraction_full 1.000
_diffrn_reflns_point_group_measured_fraction_max 0.991
_diffrn_reflns_theta_full 25.242
_diffrn_reflns_theta_max 26.510
_diffrn_reflns_theta_min 1.754
_exptl_absorpt_coefficient_mu 0.097
_exptl_absorpt_correction_T_max 0.7454
_exptl_absorpt_correction_T_min 0.6687
_exptl_absorpt_correction_type multi-scan
_exptl_absorpt_process_details 'SADABS V2014/4 (Bruker AXS Inc.)'
_exptl_crystal_colour colorless
_exptl_crystal_density_diffrn 1.342
_exptl_crystal_density_meas ?
_exptl_crystal_density_method 'not measured'
_exptl_crystal_description tabullar
_exptl_crystal_F_000 984
_exptl_crystal_size_max 0.10
_exptl_crystal_size_mid 0.08
_exptl_crystal_size_min 0.02
_refine_diff_density_max 0.401
_refine_diff_density_min -0.249
_refine_diff_density_rms 0.059
_refine_ls_abs_structure_details
;
 Refined as an inversion twin.
;
_refine_ls_abs_structure_Flack -2(2)
_refine_ls_extinction_method none
_refine_ls_goodness_of_fit_ref 1.053
_refine_ls_hydrogen_treatment constr
_refine_ls_matrix_type full
_refine_ls_number_parameters 315
_refine_ls_number_reflns 4680
_refine_ls_number_restraints 1
_refine_ls_restrained_S_all 1.053
_refine_ls_R_factor_all 0.1004
_refine_ls_R_factor_gt 0.0690
_refine_ls_shift/su_max 0.000
_refine_ls_shift/su_mean 0.000
_refine_ls_structure_factor_coef Fsqd
_refine_ls_weighting_details 'w=1/[\s^2^(Fo^2^)+(0.0428P)^2^+3.5599P] where P=(Fo^2^+2Fc^2^)/3'
_refine_ls_weighting_scheme calc
_refine_ls_wR_factor_gt 0.1332
_refine_ls_wR_factor_ref 0.1476
_reflns_Friedel_coverage 0.868
_reflns_Friedel_fraction_full 1.000
_reflns_Friedel_fraction_max 0.991
_reflns_number_gt 3505
_reflns_number_total 4680
_reflns_threshold_expression 'I > 2\s(I)'
_cod_data_source_file d1ob00606a2.cif
_cod_data_source_block mo_181152lt_0m_a_pl
_cod_depositor_comments
;
The following automatic conversions were performed:

data item '_chemical_absolute_configuration' value 'RM' was changed
to 'rm' in accordance with the
/home/data/users/saulius/crontab/automatic-downloads/rss-feeds/RSC/lib/dictionaries/cif_core.dic
dictionary named 'cif_core.dic' version 2.4.2 last updated on
2011-04-26.

data item '_exptl_crystal_density_meas' value 'not measured' was
changed to '?' -- the value is perceived as not measured.

Automatic conversion script
Id: cif_fix_values 7556 2019-12-06 15:28:31Z antanas 

 Adding full bibliography for 7158054--7158055.cif.
;
_cod_database_code 7158054
_shelx_space_group_comment
;
The symmetry employed for this shelxl refinement is uniquely defined
by the following loop, which should always be used as a source of
symmetry information in preference to the above space-group names.
They are only intended as comments.
;
_shelxl_version_number 2014/6

loop_
_space_group_symop_operation_xyz
'x, y, z'
'-x, -y, z+1/2'
'-x+1/2, y+1/2, z+1/2'
'x+1/2, -y+1/2, z'

loop_
_atom_site_label
_atom_site_type_symbol
_atom_site_fract_x
_atom_site_fract_y
_atom_site_fract_z
_atom_site_U_iso_or_equiv
_atom_site_adp_type
_atom_site_occupancy
_atom_site_site_symmetry_order
_atom_site_calc_flag
_atom_site_refinement_flags_posn
_atom_site_refinement_flags_adp
_atom_site_refinement_flags_occupancy
_atom_site_disorder_assembly
_atom_site_disorder_group
C1 C 0.0295(4) 0.3611(3) 0.7749(7) 0.0259(14) Uani 1 1 d . . . . .
C2 C 0.0530(4) 0.3803(4) 0.9307(7) 0.0256(14) Uani 1 1 d . . . . .
C3 C 0.1276(4) 0.4215(4) 0.9576(7) 0.0256(14) Uani 1 1 d . . . . .
H3 H 0.1438 0.4342 1.0633 0.031 Uiso 1 1 calc R U . . .
C4 C 0.1796(3) 0.4448(3) 0.8307(7) 0.0178(12) Uani 1 1 d . . . . .
C5 C 0.2635(3) 0.4893(3) 0.8507(7) 0.0157(12) Uani 1 1 d . . . . .
H5 H 0.2822 0.4878 0.9647 0.019 Uiso 1 1 calc R U . . .
C6 C 0.3354(3) 0.4572(3) 0.7479(7) 0.0149(11) Uani 1 1 d . . . . .
C7 C 0.4213(3) 0.4464(3) 0.8022(7) 0.0166(11) Uani 1 1 d . . . . .
H7 H 0.4359 0.4585 0.9089 0.020 Uiso 1 1 calc R U . . .
C8 C 0.4853(3) 0.4183(3) 0.7016(6) 0.0164(12) Uani 1 1 d . . . . .
C9 C 0.4637(3) 0.4029(3) 0.5429(7) 0.0172(12) Uani 1 1 d . . . . .
C10 C 0.3785(3) 0.4135(3) 0.4883(7) 0.0176(12) Uani 1 1 d . . . . .
H10 H 0.3642 0.4027 0.3808 0.021 Uiso 1 1 calc R U . . .
C11 C 0.3138(3) 0.4399(3) 0.5919(6) 0.0171(12) Uani 1 1 d . . . . .
C12 C 0.2179(4) 0.4526(3) 0.5430(7) 0.0199(12) Uani 1 1 d . . . . .
C13 C 0.1575(4) 0.4254(3) 0.6768(7) 0.0216(13) Uani 1 1 d . . . . .
C14 C 0.0810(4) 0.3845(3) 0.6485(7) 0.0237(13) Uani 1 1 d . . . . .
H14 H 0.0644 0.3727 0.5426 0.028 Uiso 1 1 calc R U . . .
C15 C 0.2006(4) 0.5342(3) 0.5154(7) 0.0212(12) Uani 1 1 d . . . . .
H15A H 0.1380 0.5396 0.4850 0.025 Uiso 1 1 calc R U . . .
H15B H 0.2362 0.5499 0.4227 0.025 Uiso 1 1 calc R U . . .
C16 C 0.2187(3) 0.5886(3) 0.6497(6) 0.0173(12) Uani 1 1 d . . . . .
C17 C 0.2062(3) 0.6640(3) 0.6142(7) 0.0170(11) Uani 1 1 d . . . . .
H17 H 0.1870 0.6777 0.5108 0.020 Uiso 1 1 calc R U . . .
C18 C 0.2213(3) 0.7190(3) 0.7263(7) 0.0167(12) Uani 1 1 d . . . . .
C19 C 0.2509(3) 0.6983(3) 0.8797(7) 0.0169(12) Uani 1 1 d . . . . .
C20 C 0.2631(3) 0.6252(3) 0.9143(7) 0.0169(12) Uani 1 1 d . . . . .
H20 H 0.2828 0.6117 1.0176 0.020 Uiso 1 1 calc R U . . .
C21 C 0.2476(3) 0.5695(3) 0.8016(6) 0.0150(11) Uani 1 1 d . . . . .
C22 C -0.0584(4) 0.2847(4) 0.6114(9) 0.0347(16) Uani 1 1 d . . . . .
H22A H -0.0778 0.3236 0.5376 0.052 Uiso 1 1 calc R U . . .
H22B H -0.1041 0.2465 0.6200 0.052 Uiso 1 1 calc R U . . .
H22C H -0.0040 0.2622 0.5718 0.052 Uiso 1 1 calc R U . . .
C23 C 0.0129(6) 0.3809(7) 1.2051(8) 0.077(3) Uani 1 1 d . . . . .
H23A H 0.0681 0.3597 1.2447 0.115 Uiso 1 1 calc R U . . .
H23B H -0.0357 0.3654 1.2742 0.115 Uiso 1 1 calc R U . . .
H23C H 0.0171 0.4353 1.2050 0.115 Uiso 1 1 calc R U . . .
C24 C 0.5827(4) 0.3857(3) 0.9109(7) 0.0242(13) Uani 1 1 d . . . . .
H24A H 0.5790 0.4312 0.9747 0.036 Uiso 1 1 calc R U . . .
H24B H 0.6406 0.3629 0.9253 0.036 Uiso 1 1 calc R U . . .
H24C H 0.5369 0.3509 0.9452 0.036 Uiso 1 1 calc R U . . .
C25 C 0.5133(4) 0.3563(4) 0.2912(7) 0.0288(14) Uani 1 1 d . . . . .
H25A H 0.4678 0.3178 0.2873 0.043 Uiso 1 1 calc R U . . .
H25B H 0.5670 0.3378 0.2403 0.043 Uiso 1 1 calc R U . . .
H25C H 0.4926 0.4007 0.2349 0.043 Uiso 1 1 calc R U . . .
C26 C 0.1767(4) 0.8149(3) 0.5492(7) 0.0275(14) Uani 1 1 d . . . . .
H26A H 0.2203 0.8025 0.4677 0.041 Uiso 1 1 calc R U . . .
H26B H 0.1660 0.8686 0.5486 0.041 Uiso 1 1 calc R U . . .
H26C H 0.1217 0.7886 0.5267 0.041 Uiso 1 1 calc R U . . .
C27 C 0.2894(4) 0.7347(3) 1.1425(7) 0.0254(14) Uani 1 1 d . . . . .
H27A H 0.2433 0.7031 1.1881 0.038 Uiso 1 1 calc R U . . .
H27B H 0.2968 0.7792 1.2085 0.038 Uiso 1 1 calc R U . . .
H27C H 0.3448 0.7070 1.1390 0.038 Uiso 1 1 calc R U . . .
O1 O -0.0432(3) 0.3160(3) 0.7610(5) 0.0347(11) Uani 1 1 d . . . . .
O2 O -0.0029(3) 0.3550(3) 1.0460(5) 0.0431(13) Uani 1 1 d . . . . .
O3 O 0.5701(2) 0.4036(2) 0.7461(5) 0.0228(9) Uani 1 1 d . . . . .
O4 O 0.5317(2) 0.3749(2) 0.4544(4) 0.0208(9) Uani 1 1 d . . . . .
O5 O 0.2090(3) 0.7930(2) 0.7023(5) 0.0215(9) Uani 1 1 d . . . . .
O6 O 0.2647(3) 0.7564(2) 0.9833(4) 0.0218(9) Uani 1 1 d . . . . .
O7 O 0.1992(3) 0.4171(2) 0.3965(5) 0.0232(9) Uani 1 1 d . . . . .
H7A H 0.2140 0.3722 0.4018 0.035 Uiso 1 1 calc R U . . .

loop_
_atom_site_aniso_label
_atom_site_aniso_U_11
_atom_site_aniso_U_22
_atom_site_aniso_U_33
_atom_site_aniso_U_23
_atom_site_aniso_U_13
_atom_site_aniso_U_12
C1 0.019(3) 0.035(3) 0.024(3) -0.004(3) 0.000(3) -0.010(2)
C2 0.019(3) 0.039(4) 0.018(3) 0.010(3) 0.000(2) -0.010(3)
C3 0.019(3) 0.040(4) 0.018(3) 0.006(3) -0.002(2) -0.008(3)
C4 0.019(3) 0.014(3) 0.020(3) -0.003(2) -0.001(2) -0.003(2)
C5 0.015(3) 0.018(3) 0.014(3) -0.001(2) -0.002(2) 0.002(2)
C6 0.018(3) 0.011(2) 0.016(3) 0.001(2) 0.002(2) -0.001(2)
C7 0.019(3) 0.017(3) 0.014(3) 0.001(2) -0.004(2) 0.000(2)
C8 0.014(3) 0.020(3) 0.016(3) 0.002(2) -0.002(2) 0.001(2)
C9 0.017(3) 0.018(3) 0.017(3) -0.001(2) 0.000(2) 0.001(2)
C10 0.019(3) 0.018(3) 0.016(3) -0.003(2) -0.003(2) 0.002(2)
C11 0.018(3) 0.016(3) 0.018(3) -0.003(2) -0.004(2) 0.001(2)
C12 0.021(3) 0.022(3) 0.017(3) -0.007(3) -0.006(2) 0.003(2)
C13 0.022(3) 0.022(3) 0.021(3) -0.003(3) -0.002(2) 0.000(2)
C14 0.021(3) 0.026(3) 0.024(3) -0.003(3) -0.006(2) -0.003(2)
C15 0.022(3) 0.026(3) 0.016(3) -0.007(2) -0.007(2) 0.005(2)
C16 0.015(3) 0.022(3) 0.014(3) -0.004(2) 0.000(2) 0.004(2)
C17 0.015(3) 0.024(3) 0.012(3) -0.001(2) 0.002(2) 0.004(2)
C18 0.010(2) 0.019(3) 0.021(3) 0.002(2) 0.003(2) 0.001(2)
C19 0.010(3) 0.020(3) 0.021(3) -0.007(2) 0.003(2) -0.002(2)
C20 0.014(3) 0.022(3) 0.015(3) -0.002(2) 0.000(2) 0.001(2)
C21 0.006(2) 0.022(3) 0.017(3) -0.001(2) 0.003(2) 0.001(2)
C22 0.017(3) 0.040(4) 0.047(4) -0.015(3) -0.002(3) -0.007(3)
C23 0.056(5) 0.157(10) 0.018(4) 0.003(5) 0.002(4) -0.059(6)
C24 0.024(3) 0.032(3) 0.016(3) -0.001(3) -0.008(2) 0.004(3)
C25 0.021(3) 0.048(4) 0.017(3) -0.008(3) 0.001(2) 0.004(3)
C26 0.036(3) 0.020(3) 0.026(3) 0.005(3) 0.005(3) 0.006(3)
C27 0.031(3) 0.029(3) 0.017(3) -0.008(3) -0.008(3) 0.004(3)
O1 0.026(2) 0.049(3) 0.029(3) -0.010(2) 0.0034(19) -0.018(2)
O2 0.027(2) 0.080(4) 0.023(2) 0.010(3) -0.002(2) -0.025(2)
O3 0.0144(19) 0.040(2) 0.014(2) -0.0003(19) -0.0035(16) 0.0050(17)
O4 0.0152(18) 0.034(2) 0.013(2) -0.0041(18) -0.0003(16) 0.0019(17)
O5 0.028(2) 0.017(2) 0.019(2) -0.0006(17) 0.0006(17) 0.0038(16)
O6 0.026(2) 0.022(2) 0.018(2) -0.0070(18) -0.0025(17) 0.0015(17)
O7 0.024(2) 0.025(2) 0.021(2) -0.0067(18) -0.0046(17) 0.0040(18)

loop_
_atom_type_symbol
_atom_type_description
_atom_type_scat_dispersion_real
_atom_type_scat_dispersion_imag
_atom_type_scat_source
C C 0.0033 0.0016 'International Tables Vol C Tables 4.2.6.8 and 6.1.1.4'
H H 0.0000 0.0000 'International Tables Vol C Tables 4.2.6.8 and 6.1.1.4'
O O 0.0106 0.0060 'International Tables Vol C Tables 4.2.6.8 and 6.1.1.4'

loop_
_geom_angle_atom_site_label_1
_geom_angle_atom_site_label_2
_geom_angle_atom_site_label_3
_geom_angle
_geom_angle_site_symmetry_1
_geom_angle_site_symmetry_3
_geom_angle_publ_flag
O1 C1 C14 124.7(5) . . ?
O1 C1 C2 115.4(5) . . ?
C14 C1 C2 119.8(5) . . ?
O2 C2 C3 125.2(6) . . ?
O2 C2 C1 115.0(5) . . ?
C3 C2 C1 119.8(5) . . ?
C2 C3 C4 120.4(6) . . ?
C2 C3 H3 119.8 . . ?
C4 C3 H3 119.8 . . ?
C13 C4 C3 120.2(5) . . ?
C13 C4 C5 116.3(5) . . ?
C3 C4 C5 123.5(5) . . ?
C6 C5 C4 110.1(4) . . ?
C6 C5 C21 108.9(4) . . ?
C4 C5 C21 109.7(4) . . ?
C6 C5 H5 109.4 . . ?
C4 C5 H5 109.4 . . ?
C21 C5 H5 109.4 . . ?
C11 C6 C7 119.9(5) . . ?
C11 C6 C5 117.1(5) . . ?
C7 C6 C5 122.9(5) . . ?
C8 C7 C6 120.5(5) . . ?
C8 C7 H7 119.7 . . ?
C6 C7 H7 119.7 . . ?
O3 C8 C7 124.4(5) . . ?
O3 C8 C9 116.3(5) . . ?
C7 C8 C9 119.3(5) . . ?
O4 C9 C10 125.1(5) . . ?
O4 C9 C8 114.4(5) . . ?
C10 C9 C8 120.5(5) . . ?
C9 C10 C11 119.8(5) . . ?
C9 C10 H10 120.1 . . ?
C11 C10 H10 120.1 . . ?
C6 C11 C10 119.9(5) . . ?
C6 C11 C12 116.4(5) . . ?
C10 C11 C12 123.6(5) . . ?
O7 C12 C15 105.6(4) . . ?
O7 C12 C11 110.9(4) . . ?
C15 C12 C11 110.6(5) . . ?
O7 C12 C13 112.0(4) . . ?
C15 C12 C13 108.6(5) . . ?
C11 C12 C13 109.1(5) . . ?
C4 C13 C14 119.7(5) . . ?
C4 C13 C12 117.4(5) . . ?
C14 C13 C12 122.8(5) . . ?
C1 C14 C13 120.1(5) . . ?
C1 C14 H14 120.0 . . ?
C13 C14 H14 120.0 . . ?
C12 C15 C16 118.7(5) . . ?
C12 C15 H15A 107.6 . . ?
C16 C15 H15A 107.6 . . ?
C12 C15 H15B 107.6 . . ?
C16 C15 H15B 107.6 . . ?
H15A C15 H15B 107.1 . . ?
C21 C16 C17 118.5(5) . . ?
C21 C16 C15 125.4(5) . . ?
C17 C16 C15 116.1(5) . . ?
C18 C17 C16 121.6(5) . . ?
C18 C17 H17 119.2 . . ?
C16 C17 H17 119.2 . . ?
O5 C18 C17 125.1(5) . . ?
O5 C18 C19 115.9(5) . . ?
C17 C18 C19 119.0(5) . . ?
C20 C19 O6 125.3(5) . . ?
C20 C19 C18 119.5(5) . . ?
O6 C19 C18 115.2(5) . . ?
C19 C20 C21 121.7(5) . . ?
C19 C20 H20 119.2 . . ?
C21 C20 H20 119.2 . . ?
C16 C21 C20 119.8(5) . . ?
C16 C21 C5 122.3(5) . . ?
C20 C21 C5 118.0(5) . . ?
O1 C22 H22A 109.5 . . ?
O1 C22 H22B 109.5 . . ?
H22A C22 H22B 109.5 . . ?
O1 C22 H22C 109.5 . . ?
H22A C22 H22C 109.5 . . ?
H22B C22 H22C 109.5 . . ?
O2 C23 H23A 109.5 . . ?
O2 C23 H23B 109.5 . . ?
H23A C23 H23B 109.5 . . ?
O2 C23 H23C 109.5 . . ?
H23A C23 H23C 109.5 . . ?
H23B C23 H23C 109.5 . . ?
O3 C24 H24A 109.5 . . ?
O3 C24 H24B 109.5 . . ?
H24A C24 H24B 109.5 . . ?
O3 C24 H24C 109.5 . . ?
H24A C24 H24C 109.5 . . ?
H24B C24 H24C 109.5 . . ?
O4 C25 H25A 109.5 . . ?
O4 C25 H25B 109.5 . . ?
H25A C25 H25B 109.5 . . ?
O4 C25 H25C 109.5 . . ?
H25A C25 H25C 109.5 . . ?
H25B C25 H25C 109.5 . . ?
O5 C26 H26A 109.5 . . ?
O5 C26 H26B 109.5 . . ?
H26A C26 H26B 109.5 . . ?
O5 C26 H26C 109.5 . . ?
H26A C26 H26C 109.5 . . ?
H26B C26 H26C 109.5 . . ?
O6 C27 H27A 109.5 . . ?
O6 C27 H27B 109.5 . . ?
H27A C27 H27B 109.5 . . ?
O6 C27 H27C 109.5 . . ?
H27A C27 H27C 109.5 . . ?
H27B C27 H27C 109.5 . . ?
C1 O1 C22 116.5(5) . . ?
C2 O2 C23 116.6(5) . . ?
C8 O3 C24 115.6(4) . . ?
C9 O4 C25 117.2(4) . . ?
C18 O5 C26 116.8(4) . . ?
C19 O6 C27 114.9(4) . . ?
C12 O7 H7A 109.5 . . ?

loop_
_geom_bond_atom_site_label_1
_geom_bond_atom_site_label_2
_geom_bond_distance
_geom_bond_site_symmetry_2
_geom_bond_publ_flag
C1 O1 1.377(7) . ?
C1 C14 1.386(8) . ?
C1 C2 1.401(8) . ?
C2 O2 1.367(7) . ?
C2 C3 1.374(8) . ?
C3 C4 1.393(8) . ?
C3 H3 0.9500 . ?
C4 C13 1.381(8) . ?
C4 C5 1.515(7) . ?
C5 C6 1.509(7) . ?
C5 C21 1.519(7) . ?
C5 H5 1.0000 . ?
C6 C11 1.388(8) . ?
C6 C7 1.397(7) . ?
C7 C8 1.385(8) . ?
C7 H7 0.9500 . ?
C8 O3 1.368(6) . ?
C8 C9 1.401(8) . ?
C9 O4 1.370(6) . ?
C9 C10 1.387(7) . ?
C10 C11 1.397(7) . ?
C10 H10 0.9500 . ?
C11 C12 1.532(7) . ?
C12 O7 1.417(7) . ?
C12 C15 1.510(8) . ?
C12 C13 1.533(8) . ?
C13 C14 1.396(8) . ?
C14 H14 0.9500 . ?
C15 C16 1.519(7) . ?
C15 H15A 0.9900 . ?
C15 H15B 0.9900 . ?
C16 C21 1.394(8) . ?
C16 C17 1.400(8) . ?
C17 C18 1.386(8) . ?
C17 H17 0.9500 . ?
C18 O5 1.359(6) . ?
C18 C19 1.415(8) . ?
C19 C20 1.359(8) . ?
C19 O6 1.377(6) . ?
C20 C21 1.400(7) . ?
C20 H20 0.9500 . ?
C22 O1 1.396(8) . ?
C22 H22A 0.9800 . ?
C22 H22B 0.9800 . ?
C22 H22C 0.9800 . ?
C23 O2 1.437(9) . ?
C23 H23A 0.9800 . ?
C23 H23B 0.9800 . ?
C23 H23C 0.9800 . ?
C24 O3 1.435(7) . ?
C24 H24A 0.9800 . ?
C24 H24B 0.9800 . ?
C24 H24C 0.9800 . ?
C25 O4 1.440(7) . ?
C25 H25A 0.9800 . ?
C25 H25B 0.9800 . ?
C25 H25C 0.9800 . ?
C26 O5 1.433(7) . ?
C26 H26A 0.9800 . ?
C26 H26B 0.9800 . ?
C26 H26C 0.9800 . ?
C27 O6 1.444(7) . ?
C27 H27A 0.9800 . ?
C27 H27B 0.9800 . ?
C27 H27C 0.9800 . ?
O7 H7A 0.8400 . ?

loop_
_geom_torsion_atom_site_label_1
_geom_torsion_atom_site_label_2
_geom_torsion_atom_site_label_3
_geom_torsion_atom_site_label_4
_geom_torsion
_geom_torsion_site_symmetry_1
_geom_torsion_site_symmetry_2
_geom_torsion_site_symmetry_3
_geom_torsion_site_symmetry_4
_geom_torsion_publ_flag
O1 C1 C2 O2 -3.8(8) . . . . ?
C14 C1 C2 O2 179.4(6) . . . . ?
O1 C1 C2 C3 176.1(6) . . . . ?
C14 C1 C2 C3 -0.7(10) . . . . ?
O2 C2 C3 C4 -179.6(6) . . . . ?
C1 C2 C3 C4 0.5(10) . . . . ?
C2 C3 C4 C13 -1.2(9) . . . . ?
C2 C3 C4 C5 -179.0(6) . . . . ?
C13 C4 C5 C6 -43.8(7) . . . . ?
C3 C4 C5 C6 134.2(6) . . . . ?
C13 C4 C5 C21 76.1(6) . . . . ?
C3 C4 C5 C21 -106.0(6) . . . . ?
C4 C5 C6 C11 46.2(6) . . . . ?
C21 C5 C6 C11 -74.1(6) . . . . ?
C4 C5 C6 C7 -135.6(5) . . . . ?
C21 C5 C6 C7 104.1(6) . . . . ?
C11 C6 C7 C8 -0.3(8) . . . . ?
C5 C6 C7 C8 -178.5(5) . . . . ?
C6 C7 C8 O3 -177.7(5) . . . . ?
C6 C7 C8 C9 2.1(8) . . . . ?
O3 C8 C9 O4 0.2(7) . . . . ?
C7 C8 C9 O4 -179.6(5) . . . . ?
O3 C8 C9 C10 177.7(5) . . . . ?
C7 C8 C9 C10 -2.1(8) . . . . ?
O4 C9 C10 C11 177.6(5) . . . . ?
C8 C9 C10 C11 0.4(8) . . . . ?
C7 C6 C11 C10 -1.5(8) . . . . ?
C5 C6 C11 C10 176.8(5) . . . . ?
C7 C6 C11 C12 179.3(5) . . . . ?
C5 C6 C11 C12 -2.4(7) . . . . ?
C9 C10 C11 C6 1.4(8) . . . . ?
C9 C10 C11 C12 -179.4(5) . . . . ?
C6 C11 C12 O7 -166.0(5) . . . . ?
C10 C11 C12 O7 14.8(8) . . . . ?
C6 C11 C12 C15 77.1(6) . . . . ?
C10 C11 C12 C15 -102.1(6) . . . . ?
C6 C11 C12 C13 -42.2(6) . . . . ?
C10 C11 C12 C13 138.6(5) . . . . ?
C3 C4 C13 C14 2.2(8) . . . . ?
C5 C4 C13 C14 -179.9(5) . . . . ?
C3 C4 C13 C12 -179.7(5) . . . . ?
C5 C4 C13 C12 -1.7(7) . . . . ?
O7 C12 C13 C4 167.9(5) . . . . ?
C15 C12 C13 C4 -75.9(6) . . . . ?
C11 C12 C13 C4 44.7(7) . . . . ?
O7 C12 C13 C14 -14.0(8) . . . . ?
C15 C12 C13 C14 102.2(6) . . . . ?
C11 C12 C13 C14 -137.2(6) . . . . ?
O1 C1 C14 C13 -174.9(6) . . . . ?
C2 C1 C14 C13 1.7(9) . . . . ?
C4 C13 C14 C1 -2.4(9) . . . . ?
C12 C13 C14 C1 179.5(5) . . . . ?
O7 C12 C15 C16 -177.3(4) . . . . ?
C11 C12 C15 C16 -57.2(7) . . . . ?
C13 C12 C15 C16 62.5(6) . . . . ?
C12 C15 C16 C21 -2.5(8) . . . . ?
C12 C15 C16 C17 176.5(5) . . . . ?
C21 C16 C17 C18 -0.4(8) . . . . ?
C15 C16 C17 C18 -179.4(5) . . . . ?
C16 C17 C18 O5 -178.6(5) . . . . ?
C16 C17 C18 C19 0.6(8) . . . . ?
O5 C18 C19 C20 178.8(5) . . . . ?
C17 C18 C19 C20 -0.5(7) . . . . ?
O5 C18 C19 O6 -1.0(7) . . . . ?
C17 C18 C19 O6 179.6(4) . . . . ?
O6 C19 C20 C21 -180.0(5) . . . . ?
C18 C19 C20 C21 0.3(8) . . . . ?
C17 C16 C21 C20 0.1(7) . . . . ?
C15 C16 C21 C20 179.0(5) . . . . ?
C17 C16 C21 C5 -179.6(5) . . . . ?
C15 C16 C21 C5 -0.7(8) . . . . ?
C19 C20 C21 C16 -0.1(7) . . . . ?
C19 C20 C21 C5 179.7(5) . . . . ?
C6 C5 C21 C16 62.1(6) . . . . ?
C4 C5 C21 C16 -58.4(6) . . . . ?
C6 C5 C21 C20 -117.7(5) . . . . ?
C4 C5 C21 C20 121.8(5) . . . . ?
C14 C1 O1 C22 8.3(9) . . . . ?
C2 C1 O1 C22 -168.4(6) . . . . ?
C3 C2 O2 C23 7.4(10) . . . . ?
C1 C2 O2 C23 -172.7(8) . . . . ?
C7 C8 O3 C24 27.7(8) . . . . ?
C9 C8 O3 C24 -152.1(5) . . . . ?
C10 C9 O4 C25 1.2(8) . . . . ?
C8 C9 O4 C25 178.6(5) . . . . ?
C17 C18 O5 C26 1.0(7) . . . . ?
C19 C18 O5 C26 -178.3(5) . . . . ?
C20 C19 O6 C27 -3.6(7) . . . . ?
C18 C19 O6 C27 176.2(4) . . . . ?
